data_7717089
loop_
_publ_author_name
'Takeyama, Tomoyuki'
'Tsushima, Satoru'
'Takao, Koichiro'

_publ_section_title
;
 Controlling mixed-valence states of
 pyridyldiimino-bis(<i>o</i>-phenolato) ligand radical in uranyl(VI)
 complexes.
;
_journal_issue 40
_journal_name_full 'Dalton transactions (Cambridge, England : 2003)'
_journal_page_first 16671
_journal_page_last 16684
_journal_paper_doi 10.1039/d4dt01821d
_journal_volume 53
_journal_year 2024
_chemical_formula_moiety 'C19 H13 N3 O4 U'
_chemical_formula_sum 'C19 H13 N3 O4 U'
_chemical_formula_weight 585.35
_space_group_crystal_system tetragonal
_space_group_IT_number 96
_space_group_name_Hall 'P 4nw 2abw'
_space_group_name_H-M_alt 'P 43 21 2'
_atom_sites_solution_hydrogens geom
_audit_creation_date 2024-04-22
_audit_creation_method
;
Olex2 1.3
(compiled 2020.11.12 svn.r5f609507 for OlexSys, GUI svn.r6408)
;
_audit_update_record
;
2024-08-20 deposited with the CCDC.	2024-09-25 downloaded from the CCDC.
;
_cell_angle_alpha 90
_cell_angle_beta 90
_cell_angle_gamma 90
_cell_formula_units_Z 4
_cell_length_a 6.9774(2)
_cell_length_b 6.9774(2)
_cell_length_c 34.432(2)
_cell_measurement_reflns_used 2979
_cell_measurement_temperature 113
_cell_measurement_theta_max 30.5280
_cell_measurement_theta_min 2.9630
_cell_volume 1676.29(12)
_computing_cell_refinement 'CrysAlisPro 1.171.40.60a (Rigaku OD, 2019)'
_computing_data_collection 'CrysAlisPro 1.171.40.60a (Rigaku OD, 2019)'
_computing_data_reduction 'CrysAlisPro 1.171.40.60a (Rigaku OD, 2019)'
_computing_molecular_graphics 'Olex2 1.3 (Dolomanov et al., 2009)'
_computing_publication_material 'Olex2 1.3 (Dolomanov et al., 2009)'
_computing_structure_refinement 'SHELXL 2018/3 (Sheldrick, 2015)'
_computing_structure_solution 'SHELXT 2018/2 (Sheldrick, 2018)'
_diffrn_ambient_temperature 113.0
_diffrn_detector_area_resol_mean 10.0000
_diffrn_measured_fraction_theta_full 0.996
_diffrn_measured_fraction_theta_max 0.968
_diffrn_measurement_details
;
List of Runs (angles in degrees, time in seconds):

  # Type    Start    End  Width  t~exp~   \w     \q     \k     \f   Frames
#--------------------------------------------------------------------------
  1  \w     67.00 105.00   0.50   20.86    --   20.00  54.00  60.00   76
  2  \w    -73.00  12.00   0.50   20.86    --   20.00  54.00  30.00  170
  3  \w    -35.00  49.00   0.50   20.86    --   20.00  54.00 -90.00  168
  4  \w    -39.00 -13.00   0.50   20.86    --   20.00  54.00  60.00   52
;
_diffrn_measurement_device 'two-circle diffractometer'
_diffrn_measurement_device_type 'XtaLAB Mini II'
_diffrn_measurement_method '\w scans'
_diffrn_radiation_type MoK\a
_diffrn_radiation_wavelength 0.71073
_diffrn_reflns_av_R_equivalents 0.0597
_diffrn_reflns_av_unetI/netI 0.0802
_diffrn_reflns_Laue_measured_fraction_full 0.996
_diffrn_reflns_Laue_measured_fraction_max 0.968
_diffrn_reflns_limit_h_max 9
_diffrn_reflns_limit_h_min -8
_diffrn_reflns_limit_k_max 9
_diffrn_reflns_limit_k_min -9
_diffrn_reflns_limit_l_max 49
_diffrn_reflns_limit_l_min -35
_diffrn_reflns_number 6932
_diffrn_reflns_point_group_measured_fraction_full 0.994
_diffrn_reflns_point_group_measured_fraction_max 0.946
_diffrn_reflns_theta_full 25.242
_diffrn_reflns_theta_max 30.859
_diffrn_reflns_theta_min 2.366
_exptl_absorpt_coefficient_mu 9.716
_exptl_absorpt_correction_T_max 1.00000
_exptl_absorpt_correction_T_min 0.35160
_exptl_absorpt_correction_type multi-scan
_exptl_absorpt_process_details
;
CrysAlisPro 1.171.40.60a (Rigaku Oxford Diffraction, 2019)
Empirical absorption correction using spherical harmonics,
 implemented in SCALE3 ABSPACK scaling algorithm.
;
_exptl_crystal_colour red
_exptl_crystal_colour_primary red
_exptl_crystal_density_diffrn 2.319
_exptl_crystal_description plate
_exptl_crystal_F_000 1088
_exptl_crystal_size_max 0.385
_exptl_crystal_size_mid 0.119
_exptl_crystal_size_min 0.054
_refine_diff_density_max 5.011
_refine_diff_density_min -3.869
_refine_diff_density_rms 0.264
_refine_ls_abs_structure_details
;
 Flack x determined using 651 quotients [(I+)-(I-)]/[(I+)+(I-)]
 (Parsons, Flack and Wagner, Acta Cryst. B69 (2013) 249-259).
;
_refine_ls_abs_structure_Flack 0.019(13)
_refine_ls_extinction_method none
_refine_ls_goodness_of_fit_ref 1.069
_refine_ls_hydrogen_treatment constr
_refine_ls_matrix_type full
_refine_ls_number_parameters 84
_refine_ls_number_reflns 2499
_refine_ls_number_restraints 0
_refine_ls_restrained_S_all 1.069
_refine_ls_R_factor_all 0.0661
_refine_ls_R_factor_gt 0.0528
_refine_ls_shift/su_max 0.000
_refine_ls_shift/su_mean 0.000
_refine_ls_structure_factor_coef Fsqd
_refine_ls_weighting_details 'w=1/[\s^2^(Fo^2^)+(0.0262P)^2^+21.0676P] where P=(Fo^2^+2Fc^2^)/3'
_refine_ls_weighting_scheme calc
_refine_ls_wR_factor_gt 0.1049
_refine_ls_wR_factor_ref 0.1089
_reflns_Friedel_coverage 0.559
_reflns_Friedel_fraction_full 0.991
_reflns_Friedel_fraction_max 0.910
_reflns_number_gt 2150
_reflns_number_total 2499
_reflns_threshold_expression 'I > 2\s(I)'
_cod_data_source_file d4dt01821d2.cif
_cod_data_source_block 210528_uo2pdiop
_cod_depositor_comments 'Adding full bibliography for 7717089--7717091.cif.'
_cod_original_cell_volume 1676.29(14)
_cod_database_code 7717089
_shelx_shelxl_version_number 2018/3
_shelx_space_group_comment
;
The symmetry employed for this shelxl refinement is uniquely defined
by the following loop, which should always be used as a source of
symmetry information in preference to the above space-group names.
They are only intended as comments.
;
_olex2_refinement_description
;
1. Fixed Uiso
 At 1.2 times of:
  All C(H) groups
2. Uiso/Uaniso restraints and constraints
Uanis(C1) = Uanis(C6) = Uanis(C5) = Uanis(C4) = Uanis(C3) = Uanis(C2)
Uanis(O2) = Uanis(N1) = Uanis(N2)
3.a Aromatic/amide H refined with riding coordinates:
 C2(H2), C7(H7), C3(H3), C4(H4), C10(H10), C9(H9), C5(H5)
;
_smtbx_masks_void_probe_radius 1.2
_smtbx_masks_void_truncation_radius 1.2
_olex2_submission_special_instructions 'No special instructions were received'
_oxdiff_exptl_absorpt_empirical_details
;
Empirical correction (ABSPACK) includes:
- Absorption correction using spherical harmonics
- Frame scaling
;

loop_
_space_group_symop_operation_xyz
'x, y, z'
'-x, -y, z+1/2'
'-y+1/2, x+1/2, z+3/4'
'y+1/2, -x+1/2, z+1/4'
'-x+1/2, y+1/2, -z+3/4'
'x+1/2, -y+1/2, -z+1/4'
'y, x, -z'
'-y, -x, -z+1/2'

loop_
_atom_site_label
_atom_site_type_symbol
_atom_site_fract_x
_atom_site_fract_y
_atom_site_fract_z
_atom_site_U_iso_or_equiv
_atom_site_adp_type
_atom_site_occupancy
_atom_site_site_symmetry_order
_atom_site_calc_flag
_atom_site_refinement_flags_posn
_atom_site_refinement_flags_adp
_atom_site_refinement_flags_occupancy
_atom_site_disorder_assembly
_atom_site_disorder_group
U1 U 0.53939(6) 0.53939(6) 0.500000 0.01567(15) Uani 1 2 d S T P . .
O2 O 0.5437(15) 0.8231(11) 0.5325(2) 0.0193(13) Uani 1 1 d . . . . .
O1 O 0.4201(11) 0.6495(11) 0.4601(2) 0.0184(18) Uani 1 1 d . . . . .
C2 C 0.4443(19) 1.042(2) 0.5813(3) 0.0211(10) Uani 1 1 d . . . . .
H2 H 0.550875 1.123412 0.576210 0.025 Uiso 1 1 calc R U . . .
N1 N 0.2570(16) 0.5894(14) 0.5458(3) 0.0193(13) Uani 1 1 d . . . . .
C7 C 0.1181(17) 0.461(2) 0.5487(3) 0.019(2) Uani 1 1 d . . . . .
H7 H 0.015304 0.478761 0.566404 0.023 Uiso 1 1 calc R U . . .
C3 C 0.3151(19) 1.0927(18) 0.6095(4) 0.0211(10) Uani 1 1 d . . . . .
H3 H 0.333581 1.207733 0.623770 0.025 Uiso 1 1 calc R U . . .
C4 C 0.1560(17) 0.9763(18) 0.6176(3) 0.0211(10) Uani 1 1 d . . . . .
H4 H 0.066048 1.013675 0.636865 0.025 Uiso 1 1 calc R U . . .
C10 C -0.0004(15) -0.0004(15) 0.500000 0.023(3) Uani 1 2 d S T P . .
H10 H -0.096637 -0.096632 0.499999 0.028 Uiso 1 2 calc R U P . .
N2 N 0.2799(13) 0.2799(13) 0.500000 0.0193(13) Uani 1 2 d S T P . .
C6 C 0.2637(19) 0.7576(18) 0.5683(3) 0.0211(10) Uani 1 1 d . . . . .
C8 C 0.1273(19) 0.292(2) 0.5240(4) 0.021(3) Uani 1 1 d . . . . .
C1 C 0.4215(19) 0.8745(19) 0.5599(4) 0.0211(10) Uani 1 1 d . . . . .
C9 C -0.0141(16) 0.1512(15) 0.5256(4) 0.017(2) Uani 1 1 d . . . . .
H9 H -0.116456 0.159150 0.543718 0.021 Uiso 1 1 calc R U . . .
C5 C 0.1309(19) 0.8086(17) 0.5975(3) 0.0211(10) Uani 1 1 d . . . . .
H5 H 0.025246 0.727434 0.603183 0.025 Uiso 1 1 calc R U . . .

loop_
_atom_site_aniso_label
_atom_site_aniso_U_11
_atom_site_aniso_U_22
_atom_site_aniso_U_33
_atom_site_aniso_U_23
_atom_site_aniso_U_13
_atom_site_aniso_U_12
U1 0.01470(16) 0.01470(16) 0.0176(3) -0.00160(17) 0.00160(17) 0.0032(2)
O2 0.022(3) 0.014(3) 0.021(3) -0.004(2) 0.001(3) 0.002(2)
O1 0.013(4) 0.019(4) 0.023(4) -0.001(3) 0.003(3) 0.003(3)
C2 0.025(3) 0.018(2) 0.020(2) -0.002(2) 0.002(2) 0.003(2)
N1 0.022(3) 0.014(3) 0.021(3) -0.004(2) 0.001(3) 0.002(2)
C7 0.017(5) 0.022(5) 0.018(5) 0.001(6) 0.005(5) 0.001(5)
C3 0.025(3) 0.018(2) 0.020(2) -0.002(2) 0.002(2) 0.003(2)
C4 0.025(3) 0.018(2) 0.020(2) -0.002(2) 0.002(2) 0.003(2)
C10 0.016(4) 0.016(4) 0.036(9) 0.002(4) -0.002(4) 0.000(4)
N2 0.022(3) 0.014(3) 0.021(3) -0.004(2) 0.001(3) 0.002(2)
C6 0.025(3) 0.018(2) 0.020(2) -0.002(2) 0.002(2) 0.003(2)
C8 0.018(6) 0.027(7) 0.018(6) 0.004(5) -0.001(5) 0.005(5)
C1 0.025(3) 0.018(2) 0.020(2) -0.002(2) 0.002(2) 0.003(2)
C9 0.010(6) 0.012(5) 0.030(6) 0.001(4) 0.003(4) 0.001(4)
C5 0.025(3) 0.018(2) 0.020(2) -0.002(2) 0.002(2) 0.003(2)

loop_
_atom_type_symbol
_atom_type_description
_atom_type_scat_dispersion_real
_atom_type_scat_dispersion_imag
_atom_type_scat_source
C C 0.0033 0.0016 'International Tables Vol C Tables 4.2.6.8 and 6.1.1.4'
H H 0.0000 0.0000 'International Tables Vol C Tables 4.2.6.8 and 6.1.1.4'
N N 0.0061 0.0033 'International Tables Vol C Tables 4.2.6.8 and 6.1.1.4'
O O 0.0106 0.0060 'International Tables Vol C Tables 4.2.6.8 and 6.1.1.4'
U U -9.6767 9.6646 'International Tables Vol C Tables 4.2.6.8 and 6.1.1.4'

loop_
_exptl_crystal_face_index_h
_exptl_crystal_face_index_k
_exptl_crystal_face_index_l
_exptl_crystal_face_perp_dist
-9 -3 -5 0.2030
-6 8 2 0.0700
9 4 6 0.1456
6 -8 -2 0.0492
-10 0 3 0.1621
0 1 -48 0.0262
10 0 5 0.1345
0 -1 48 0.0214
-8 6 0 0.0633
3 -9 -4 0.1054

loop_
_geom_angle_atom_site_label_1
_geom_angle_atom_site_label_2
_geom_angle_atom_site_label_3
_geom_angle
_geom_angle_site_symmetry_1
_geom_angle_site_symmetry_3
_geom_angle_publ_flag
O2 U1 O2 102.6(5) . 7_556 ?
O2 U1 N1 167.4(3) . 7_556 ?
O2 U1 N1 65.6(3) 7_556 7_556 ?
O2 U1 N1 167.4(3) 7_556 . ?
O2 U1 N1 65.6(3) . . ?
O2 U1 N2 128.7(3) 7_556 . ?
O2 U1 N2 128.7(3) . . ?
O1 U1 O2 90.6(3) 7_556 7_556 ?
O1 U1 O2 90.6(3) . . ?
O1 U1 O2 91.2(3) . 7_556 ?
O1 U1 O2 91.3(3) 7_556 . ?
O1 U1 O1 177.1(5) 7_556 . ?
O1 U1 N1 93.2(3) 7_556 7_556 ?
O1 U1 N1 93.2(4) . . ?
O1 U1 N1 85.5(4) 7_556 . ?
O1 U1 N1 85.5(4) . 7_556 ?
O1 U1 N2 88.6(3) 7_556 . ?
O1 U1 N2 88.6(3) . . ?
N1 U1 N1 126.5(5) . 7_556 ?
N1 U1 N2 63.3(2) . . ?
N1 U1 N2 63.3(2) 7_556 . ?
C1 O2 U1 125.4(8) . . ?
C3 C2 H2 119.5 . . ?
C3 C2 C1 121.0(13) . . ?
C1 C2 H2 119.5 . . ?
C7 N1 U1 121.4(8) . . ?
C7 N1 C6 123.1(12) . . ?
C6 N1 U1 115.5(8) . . ?
N1 C7 H7 120.9 . . ?
N1 C7 C8 118.1(11) . . ?
C8 C7 H7 120.9 . . ?
C2 C3 H3 119.6 . . ?
C2 C3 C4 120.9(12) . . ?
C4 C3 H3 119.6 . . ?
C3 C4 H4 120.2 . . ?
C5 C4 C3 119.7(12) . . ?
C5 C4 H4 120.2 . . ?
C9 C10 H10 119.5 7_556 . ?
C9 C10 H10 119.5 . . ?
C9 C10 C9 121.0(14) 7_556 . ?
C8 N2 U1 120.8(8) . . ?
C8 N2 U1 120.8(8) 7_556 . ?
C8 N2 C8 118.4(16) 7_556 . ?
N1 C6 C5 125.5(13) . . ?
C1 C6 N1 113.4(11) . . ?
C1 C6 C5 121.0(12) . . ?
N2 C8 C7 116.4(12) . . ?
N2 C8 C9 122.4(13) . . ?
C9 C8 C7 121.2(12) . . ?
O2 C1 C2 122.1(12) . . ?
O2 C1 C6 119.8(12) . . ?
C2 C1 C6 118.1(12) . . ?
C10 C9 C8 117.8(12) . . ?
C10 C9 H9 121.1 . . ?
C8 C9 H9 121.1 . . ?
C4 C5 C6 119.4(13) . . ?
C4 C5 H5 120.3 . . ?
C6 C5 H5 120.3 . . ?

loop_
_geom_bond_atom_site_label_1
_geom_bond_atom_site_label_2
_geom_bond_distance
_geom_bond_site_symmetry_2
_geom_bond_publ_flag
U1 O2 2.274(8) 7_556 ?
U1 O2 2.274(8) . ?
U1 O1 1.780(8) . ?
U1 O1 1.780(8) 7_556 ?
U1 N1 2.547(11) . ?
U1 N1 2.547(11) 7_556 ?
U1 N2 2.560(13) . ?
O2 C1 1.322(15) . ?
C2 H2 0.9500 . ?
C2 C3 1.371(17) . ?
C2 C1 1.393(18) . ?
N1 C7 1.323(17) . ?
N1 C6 1.408(16) . ?
C7 H7 0.9500 . ?
C7 C8 1.453(19) . ?
C3 H3 0.9500 . ?
C3 C4 1.403(18) . ?
C4 H4 0.9500 . ?
C4 C5 1.370(17) . ?
C10 H10 0.9500 . ?
C10 C9 1.380(13) . ?
C10 C9 1.380(13) 7_556 ?
N2 C8 1.350(14) . ?
N2 C8 1.350(14) 7_556 ?
C6 C1 1.401(19) . ?
C6 C5 1.413(16) . ?
C8 C9 1.395(17) . ?
C9 H9 0.9500 . ?
C5 H5 0.9500 . ?

loop_
_geom_torsion_atom_site_label_1
_geom_torsion_atom_site_label_2
_geom_torsion_atom_site_label_3
_geom_torsion_atom_site_label_4
_geom_torsion
_geom_torsion_site_symmetry_1
_geom_torsion_site_symmetry_2
_geom_torsion_site_symmetry_3
_geom_torsion_site_symmetry_4
_geom_torsion_publ_flag
U1 O2 C1 C2 173.4(9) . . . . ?
U1 O2 C1 C6 -6.3(17) . . . . ?
U1 N1 C7 C8 -2.0(16) . . . . ?
U1 N1 C6 C1 3.4(13) . . . . ?
U1 N1 C6 C5 -175.3(9) . . . . ?
U1 N2 C8 C7 1.2(13) . . . . ?
U1 N2 C8 C9 -178.1(9) . . . . ?
C2 C3 C4 C5 1.2(19) . . . . ?
N1 C7 C8 N2 0.5(17) . . . . ?
N1 C7 C8 C9 179.9(12) . . . . ?
N1 C6 C1 O2 1.2(17) . . . . ?
N1 C6 C1 C2 -178.5(11) . . . . ?
N1 C6 C5 C4 179.3(11) . . . . ?
C7 N1 C6 C1 -178.9(12) . . . . ?
C7 N1 C6 C5 2.5(19) . . . . ?
C7 C8 C9 C10 177.0(10) . . . . ?
C3 C2 C1 O2 179.8(12) . . . . ?
C3 C2 C1 C6 -0.5(19) . . . . ?
C3 C4 C5 C6 -1.4(18) . . . . ?
N2 C8 C9 C10 -3.6(17) . . . . ?
C6 N1 C7 C8 -179.6(11) . . . . ?
C8 N2 C8 C7 -178.8(13) 7_556 . . . ?
C8 N2 C8 C9 1.9(9) 7_556 . . . ?
C1 C2 C3 C4 0(2) . . . . ?
C1 C6 C5 C4 0.8(18) . . . . ?
C9 C10 C9 C8 1.7(8) 7_556 . . . ?
C5 C6 C1 O2 179.9(11) . . . . ?
C5 C6 C1 C2 0.2(19) . . . . ?
